data_4305532
loop_
_publ_author_name
'Yi Liu'
'Ling Chen'
'Long-Hua Li'
'Li-Ming Wu'
'Oksana Ya. Zelinska'
'Arthur Mar'

_publ_contact_author_address
; Department of Chemistry
  University of Alberta
  Edmonton, AB
  Canada  T6G 2G2
;
_publ_contact_author_email arthur.mar@ualberta.ca
_publ_contact_author_fax '(780) 492-8231'
_publ_contact_author_name 'Dr. Arthur Mar'
_publ_contact_author_phone '(780) 492-5592'
_publ_section_title
;
Structures and Physical Properties of Rare-Earth Zinc Antimonides
Pr6Zn1+xSb14+yandRE6Zn1+xSb14 (RE= Sm, Gd-Ho)
;
_journal_name_full 'Inorganic Chemistry'
_journal_page_first 11930
_journal_page_last 11941
_journal_paper_doi 10.1021/ic800524d
_journal_volume 47
_journal_year 2008
_chemical_formula_structural 'Ho6 Zn1.13 Sb14'
_chemical_formula_sum 'Ho6 Sb14 Zn1.13'
_chemical_formula_weight 2768.27
_chemical_name_common 'holmium zinc antimonide (6/1/14)'
_chemical_name_systematic 'holmium zinc antimonide (6/1/14)'
_space_group_IT_number 71
_symmetry_cell_setting orthorhombic
_symmetry_space_group_name_Hall '-I 2 2'
_symmetry_space_group_name_H-M 'I m m m'
_atom_sites_solution_primary direct
_atom_sites_solution_secondary difmap
_audit_creation_method SHELXL-97
_cell_angle_alpha 90.00
_cell_angle_beta 90.00
_cell_angle_gamma 90.00
_cell_formula_units_Z 2
_cell_length_a 4.1050(4)
_cell_length_b 14.7250(16)
_cell_length_c 18.562(2)
_cell_measurement_reflns_used 1438
_cell_measurement_temperature 295(2)
_cell_measurement_theta_max 30.17
_cell_measurement_theta_min 4.30
_cell_volume 1122.0(2)
_computing_cell_refinement 'Bruker SAINT 7.06 (Bruker, 2004)'
_computing_data_collection 'Bruker SMART 5.054 (Bruker, 1999)'
_computing_data_reduction 'Bruker SAINT 7.06'
_computing_molecular_graphics 'ATOMS 5.1 (Dowty, 1999)'
_computing_publication_material 'Bruker SHELXTL 6.12'
_computing_structure_refinement 'Bruker SHELXTL 6.12'
_computing_structure_solution 'Bruker SHELXTL 6.12'
_diffrn_ambient_temperature 295(2)
_diffrn_measured_fraction_theta_full 0.961
_diffrn_measured_fraction_theta_max 0.961
_diffrn_measurement_device_type 'Bruker Platform/SMART 1000 CCD'
_diffrn_measurement_method '\w scans'
_diffrn_radiation_monochromator graphite
_diffrn_radiation_source 'fine-focus sealed tube'
_diffrn_radiation_type MoK\a
_diffrn_radiation_wavelength 0.71073
_diffrn_reflns_av_R_equivalents 0.0664
_diffrn_reflns_av_sigmaI/netI 0.0437
_diffrn_reflns_limit_h_max 6
_diffrn_reflns_limit_h_min -6
_diffrn_reflns_limit_k_max 21
_diffrn_reflns_limit_k_min -21
_diffrn_reflns_limit_l_max 27
_diffrn_reflns_limit_l_min -27
_diffrn_reflns_number 7027
_diffrn_reflns_theta_full 33.07
_diffrn_reflns_theta_max 33.07
_diffrn_reflns_theta_min 1.77
_diffrn_standards_number 0
_exptl_absorpt_coefficient_mu 38.561
_exptl_absorpt_correction_T_max 0.4751
_exptl_absorpt_correction_T_min 0.0946
_exptl_absorpt_correction_type numerical
_exptl_absorpt_process_details 'Bruker SHELXTL 6.12 (Sheldrick, 2001)'
_exptl_crystal_colour black
_exptl_crystal_density_diffrn 8.194
_exptl_crystal_density_method 'not measured'
_exptl_crystal_description prism
_exptl_crystal_F_000 2300
_exptl_crystal_size_max 0.21
_exptl_crystal_size_mid 0.03
_exptl_crystal_size_min 0.02
_refine_diff_density_max 2.450
_refine_diff_density_min -5.929
_refine_diff_density_rms 0.958
_refine_ls_extinction_coef 0.00231(9)
_refine_ls_extinction_expression Fc^*^=kFc[1+0.001xFc^2^\l^3^/sin(2\q)]^-1/4^
_refine_ls_extinction_method SHELXL
_refine_ls_goodness_of_fit_ref 1.076
_refine_ls_matrix_type full
_refine_ls_number_parameters 47
_refine_ls_number_reflns 1217
_refine_ls_number_restraints 1
_refine_ls_restrained_S_all 1.075
_refine_ls_R_factor_all 0.0501
_refine_ls_R_factor_gt 0.0350
_refine_ls_shift/su_max 0.000
_refine_ls_shift/su_mean 0.000
_refine_ls_structure_factor_coef Fsqd
_refine_ls_weighting_details 'calc w=1/[\s^2^(Fo^2^)+(0.0375P)^2^+0.0000P] where P=(Fo^2^+2Fc^2^)/3'
_refine_ls_weighting_scheme calc
_refine_ls_wR_factor_gt 0.0707
_refine_ls_wR_factor_ref 0.0765
_reflns_number_gt 983
_reflns_number_total 1217
_reflns_threshold_expression I>2\s(I)
_cod_data_source_file ic800524d_si_003_1.cif
_cod_data_source_block Ho6ZnSb14
_cod_database_code 4305532

loop_
_symmetry_equiv_pos_as_xyz
'x, y, z'
'-x, -y, z'
'-x, y, -z'
'x, -y, -z'
'x+1/2, y+1/2, z+1/2'
'-x+1/2, -y+1/2, z+1/2'
'-x+1/2, y+1/2, -z+1/2'
'x+1/2, -y+1/2, -z+1/2'
'-x, -y, -z'
'x, y, -z'
'x, -y, z'
'-x, y, z'
'-x+1/2, -y+1/2, -z+1/2'
'x+1/2, y+1/2, -z+1/2'
'x+1/2, -y+1/2, z+1/2'
'-x+1/2, y+1/2, z+1/2'

loop_
_atom_site_label
_atom_site_type_symbol
_atom_site_fract_x
_atom_site_fract_y
_atom_site_fract_z
_atom_site_U_iso_or_equiv
_atom_site_adp_type
_atom_site_occupancy
_atom_site_symmetry_multiplicity
_atom_site_calc_flag
_atom_site_refinement_flags
_atom_site_disorder_assembly
_atom_site_disorder_group
Ho1 Ho 0.0000 0.13835(3) 0.36396(2) 0.01041(13) Uani 1 2 d S . .
Ho2 Ho 0.0000 0.0000 0.17708(4) 0.01224(16) Uani 1 4 d S . .
Zn1 Zn 0.5000 0.0000 0.442(3) 0.030(15) Uiso 0.043(8) 4 d SP . .
Zn2 Zn 0.0000 0.2611(2) 0.5000 0.0145(9) Uani 0.525(7) 4 d SP . .
Sb1 Sb 0.0000 0.21101(4) 0.19730(4) 0.01110(15) Uani 1 2 d S . .
Sb2 Sb 0.0000 0.36693(6) 0.40163(5) 0.02416(19) Uani 1 2 d S . .
Sb3 Sb 0.5000 0.0000 0.30210(5) 0.00995(18) Uani 1 4 d S . .
Sb4 Sb 0.0000 0.34562(7) 0.0000 0.0146(2) Uani 1 4 d S . .
Sb5A Sb 0.5000 0.5000 0.0000 0.0111(5) Uiso 0.252(19) 8 d SP . .
Sb5B Sb 0.4103(18) 0.5000 0.0000 0.0111(5) Uiso 0.375(10) 4 d SP . .
Sb6 Sb 0.0000 0.0000 0.0000 0.0267(4) Uani 1 8 d S . .

loop_
_atom_site_aniso_label
_atom_site_aniso_U_11
_atom_site_aniso_U_22
_atom_site_aniso_U_33
_atom_site_aniso_U_23
_atom_site_aniso_U_13
_atom_site_aniso_U_12
Ho1 0.0107(2) 0.0097(2) 0.0108(2) 0.00089(15) 0.000 0.000
Ho2 0.0129(3) 0.0105(3) 0.0134(3) 0.000 0.000 0.000
Zn2 0.0208(18) 0.0113(15) 0.0114(16) 0.000 0.000 0.000
Sb1 0.0119(3) 0.0100(3) 0.0114(3) 0.0005(2) 0.000 0.000
Sb2 0.0126(3) 0.0307(4) 0.0292(4) -0.0113(3) 0.000 0.000
Sb3 0.0087(4) 0.0100(4) 0.0111(4) 0.000 0.000 0.000
Sb4 0.0142(5) 0.0176(5) 0.0121(5) 0.000 0.000 0.000
Sb6 0.0191(7) 0.0442(10) 0.0168(8) 0.000 0.000 0.000

loop_
_atom_type_symbol
_atom_type_description
_atom_type_scat_dispersion_real
_atom_type_scat_dispersion_imag
_atom_type_scat_source
Zn Zn 0.2839 1.4301 'International Tables Vol C Tables 4.2.6.8 and 6.1.1.4'
Sb Sb -0.5866 1.5461 'International Tables Vol C Tables 4.2.6.8 and 6.1.1.4'
Ho Ho -0.2175 4.6783 'International Tables Vol C Tables 4.2.6.8 and 6.1.1.4'

loop_
_geom_angle_atom_site_label_1
_geom_angle_atom_site_label_2
_geom_angle_atom_site_label_3
_geom_angle
_geom_angle_site_symmetry_1
_geom_angle_site_symmetry_3
_geom_angle_publ_flag
Zn2 Ho1 Sb3 132.94(3) . 1_455 ?
Zn2 Ho1 Sb3 132.94(3) . . ?
Sb3 Ho1 Sb3 82.547(17) 1_455 . ?
Zn2 Ho1 Sb1 83.48(4) . 13 ?
Sb3 Ho1 Sb1 137.66(3) 1_455 13 ?
Sb3 Ho1 Sb1 84.289(14) . 13 ?
Zn2 Ho1 Sb1 83.48(4) . 13_455 ?
Sb3 Ho1 Sb1 84.289(14) 1_455 13_455 ?
Sb3 Ho1 Sb1 137.66(3) . 13_455 ?
Sb1 Ho1 Sb1 78.937(18) 13 13_455 ?
Zn2 Ho1 Zn1 90.2(8) . 1_455 ?
Sb3 Ho1 Zn1 48.2(9) 1_455 1_455 ?
Sb3 Ho1 Zn1 99.9(3) . 1_455 ?
Sb1 Ho1 Zn1 173.7(8) 13 1_455 ?
Sb1 Ho1 Zn1 100.8(3) 13_455 1_455 ?
Zn2 Ho1 Zn1 90.2(8) . . ?
Sb3 Ho1 Zn1 99.9(3) 1_455 . ?
Sb3 Ho1 Zn1 48.2(9) . . ?
Sb1 Ho1 Zn1 100.8(3) 13 . ?
Sb1 Ho1 Zn1 173.7(8) 13_455 . ?
Zn1 Ho1 Zn1 78.8(7) 1_455 . ?
Zn2 Ho1 Sb5A 74.49(5) . 5_445 ?
Sb3 Ho1 Sb5A 82.884(18) 1_455 5_445 ?
Sb3 Ho1 Sb5A 82.884(18) . 5_445 ?
Sb1 Ho1 Sb5A 134.865(13) 13 5_445 ?
Sb1 Ho1 Sb5A 134.865(13) 13_455 5_445 ?
Zn1 Ho1 Sb5A 42.0(7) 1_455 5_445 ?
Zn1 Ho1 Sb5A 42.0(7) . 5_445 ?
Zn2 Ho1 Sb4 47.82(3) . 13 ?
Sb3 Ho1 Sb4 138.41(3) 1_455 13 ?
Sb3 Ho1 Sb4 85.30(2) . 13 ?
Sb1 Ho1 Sb4 79.805(17) 13 13 ?
Sb1 Ho1 Sb4 128.52(2) 13_455 13 ?
Zn1 Ho1 Sb4 95.7(8) 1_455 13 ?
Zn1 Ho1 Sb4 45.6(6) . 13 ?
Sb5A Ho1 Sb4 56.154(16) 5_445 13 ?
Zn2 Ho1 Sb4 47.82(3) . 13_455 ?
Sb3 Ho1 Sb4 85.30(2) 1_455 13_455 ?
Sb3 Ho1 Sb4 138.41(2) . 13_455 ?
Sb1 Ho1 Sb4 128.52(2) 13 13_455 ?
Sb1 Ho1 Sb4 79.805(17) 13_455 13_455 ?
Zn1 Ho1 Sb4 45.6(6) 1_455 13_455 ?
Zn1 Ho1 Sb4 95.7(8) . 13_455 ?
Sb5A Ho1 Sb4 56.154(16) 5_445 13_455 ?
Sb4 Ho1 Sb4 77.965(13) 13 13_455 ?
Zn2 Ho1 Sb5B 74.59(5) . 13 ?
Sb3 Ho1 Sb5B 87.21(9) 1_455 13 ?
Sb3 Ho1 Sb5B 78.61(9) . 13 ?
Sb1 Ho1 Sb5B 128.99(12) 13 13 ?
Sb1 Ho1 Sb5B 140.59(11) 13_455 13 ?
Zn1 Ho1 Sb5B 48.1(6) 1_455 13 ?
Zn1 Ho1 Sb5B 35.9(7) . 13 ?
Sb5A Ho1 Sb5B 6.48(13) 5_445 13 ?
Sb4 Ho1 Sb5B 51.36(9) 13 13 ?
Sb4 Ho1 Sb5B 61.15(10) 13_455 13 ?
Zn2 Ho1 Sb5B 74.59(5) . 5_445 ?
Sb3 Ho1 Sb5B 78.61(9) 1_455 5_445 ?
Sb3 Ho1 Sb5B 87.21(9) . 5_445 ?
Sb1 Ho1 Sb5B 140.59(11) 13 5_445 ?
Sb1 Ho1 Sb5B 128.99(12) 13_455 5_445 ?
Zn1 Ho1 Sb5B 35.9(7) 1_455 5_445 ?
Zn1 Ho1 Sb5B 48.1(7) . 5_445 ?
Sb5A Ho1 Sb5B 6.48(13) 5_445 5_445 ?
Sb4 Ho1 Sb5B 61.15(10) 13 5_445 ?
Sb4 Ho1 Sb5B 51.36(9) 13_455 5_445 ?
Sb5B Ho1 Sb5B 13.0(3) 13 5_445 ?
Sb3 Ho2 Sb3 82.98(3) . 1_455 ?
Sb3 Ho2 Sb1 84.847(14) . . ?
Sb3 Ho2 Sb1 84.847(13) 1_455 . ?
Sb3 Ho2 Sb1 84.847(14) . 2 ?
Sb3 Ho2 Sb1 84.847(14) 1_455 2 ?
Sb1 Ho2 Sb1 166.23(3) . 2 ?
Sb3 Ho2 Sb2 140.258(17) . 14_445 ?
Sb3 Ho2 Sb2 85.232(17) 1_455 14_445 ?
Sb1 Ho2 Sb2 131.636(17) . 14_445 ?
Sb1 Ho2 Sb2 56.316(15) 2 14_445 ?
Sb3 Ho2 Sb2 85.232(17) . 13 ?
Sb3 Ho2 Sb2 140.258(17) 1_455 13 ?
Sb1 Ho2 Sb2 56.316(15) . 13 ?
Sb1 Ho2 Sb2 131.636(17) 2 13 ?
Sb2 Ho2 Sb2 125.51(4) 14_445 13 ?
Sb3 Ho2 Sb2 85.232(17) . 14_545 ?
Sb3 Ho2 Sb2 140.258(17) 1_455 14_545 ?
Sb1 Ho2 Sb2 131.636(17) . 14_545 ?
Sb1 Ho2 Sb2 56.316(15) 2 14_545 ?
Sb2 Ho2 Sb2 80.04(2) 14_445 14_545 ?
Sb2 Ho2 Sb2 75.75(3) 13 14_545 ?
Sb3 Ho2 Sb2 140.258(17) . 13_455 ?
Sb3 Ho2 Sb2 85.232(17) 1_455 13_455 ?
Sb1 Ho2 Sb2 56.316(15) . 13_455 ?
Sb1 Ho2 Sb2 131.636(17) 2 13_455 ?
Sb2 Ho2 Sb2 75.75(3) 14_445 13_455 ?
Sb2 Ho2 Sb2 80.04(2) 13 13_455 ?
Sb2 Ho2 Sb2 125.51(4) 14_545 13_455 ?
Sb3 Ho2 Sb6 138.509(14) . . ?
Sb3 Ho2 Sb6 138.509(14) 1_455 . ?
Sb1 Ho2 Sb6 96.887(17) . . ?
Sb1 Ho2 Sb6 96.887(17) 2 . ?
Sb2 Ho2 Sb6 62.756(18) 14_445 . ?
Sb2 Ho2 Sb6 62.756(18) 13 . ?
Sb2 Ho2 Sb6 62.756(18) 14_545 . ?
Sb2 Ho2 Sb6 62.756(18) 13_455 . ?
Sb5B Zn1 Sb5B 115(3) 5_545 13 ?
Sb5B Zn1 Zn1 57.3(14) 5_545 9_656 ?
Sb5B Zn1 Zn1 57.3(14) 13 9_656 ?
Sb5B Zn1 Sb5A 4.92(17) 5_545 5_545 ?
Sb5B Zn1 Sb5A 120(3) 13 5_545 ?
Zn1 Zn1 Sb5A 62.3(12) 9_656 5_545 ?
Sb5B Zn1 Sb5A 120(3) 5_545 5_445 ?
Sb5B Zn1 Sb5A 4.92(17) 13 5_445 ?
Zn1 Zn1 Sb5A 62.3(12) 9_656 5_445 ?
Sb5A Zn1 Sb5A 125(2) 5_545 5_445 ?
Sb5B Zn1 Sb4 76.6(11) 5_545 13 ?
Sb5B Zn1 Sb4 76.6(11) 13 13 ?
Zn1 Zn1 Sb4 64.6(12) 9_656 13 ?
Sb5A Zn1 Sb4 78.5(10) 5_545 13 ?
Sb5A Zn1 Sb4 78.5(10) 5_445 13 ?
Sb5B Zn1 Sb4 76.6(11) 5_545 5_545 ?
Sb5B Zn1 Sb4 76.6(11) 13 5_545 ?
Zn1 Zn1 Sb4 64.6(12) 9_656 5_545 ?
Sb5A Zn1 Sb4 78.5(10) 5_545 5_545 ?
Sb5A Zn1 Sb4 78.5(10) 5_445 5_545 ?
Sb4 Zn1 Sb4 129(2) 13 5_545 ?
Sb5B Zn1 Sb3 122.7(14) 5_545 . ?
Sb5B Zn1 Sb3 122.7(14) 13 . ?
Zn1 Zn1 Sb3 180.000(4) 9_656 . ?
Sb5A Zn1 Sb3 117.7(12) 5_545 . ?
Sb5A Zn1 Sb3 117.7(12) 5_445 . ?
Sb4 Zn1 Sb3 115.4(12) 13 . ?
Sb4 Zn1 Sb3 115.4(12) 5_545 . ?
Sb5B Zn1 Sb5B 8.6(3) 5_545 13_655 ?
Sb5B Zn1 Sb5B 123(2) 13 13_655 ?
Zn1 Zn1 Sb5B 66.0(11) 9_656 13_655 ?
Sb5A Zn1 Sb5B 3.71(14) 5_545 13_655 ?
Sb5A Zn1 Sb5B 128(2) 5_445 13_655 ?
Sb4 Zn1 Sb5B 79.9(9) 13 13_655 ?
Sb4 Zn1 Sb5B 79.9(9) 5_545 13_655 ?
Sb3 Zn1 Sb5B 114.0(11) . 13_655 ?
Sb5B Zn1 Sb5B 123(2) 5_545 5_445 ?
Sb5B Zn1 Sb5B 8.6(3) 13 5_445 ?
Zn1 Zn1 Sb5B 66.0(11) 9_656 5_445 ?
Sb5A Zn1 Sb5B 128(2) 5_545 5_445 ?
Sb5A Zn1 Sb5B 3.71(14) 5_445 5_445 ?
Sb4 Zn1 Sb5B 79.9(9) 13 5_445 ?
Sb4 Zn1 Sb5B 79.9(9) 5_545 5_445 ?
Sb3 Zn1 Sb5B 114.0(11) . 5_445 ?
Sb5B Zn1 Sb5B 132(2) 13_655 5_445 ?
Sb5B Zn1 Ho1 140.9(2) 5_545 2 ?
Sb5B Zn1 Ho1 73.0(3) 13 2 ?
Zn1 Zn1 Ho1 116.6(9) 9_656 2 ?
Sb5A Zn1 Ho1 140.355(11) 5_545 2 ?
Sb5A Zn1 Ho1 69.3(2) 5_445 2 ?
Sb4 Zn1 Ho1 139.55(11) 13 2 ?
Sb4 Zn1 Ho1 67.8(2) 5_545 2 ?
Sb3 Zn1 Ho1 63.4(9) . 2 ?
Sb5B Zn1 Ho1 139.63(16) 13_655 2 ?
Sb5B Zn1 Ho1 66.57(18) 5_445 2 ?
Sb5B Zn1 Ho1 73.0(3) 5_545 1_655 ?
Sb5B Zn1 Ho1 140.9(2) 13 1_655 ?
Zn1 Zn1 Ho1 116.6(9) 9_656 1_655 ?
Sb5A Zn1 Ho1 69.3(2) 5_545 1_655 ?
Sb5A Zn1 Ho1 140.355(11) 5_445 1_655 ?
Sb4 Zn1 Ho1 67.8(2) 13 1_655 ?
Sb4 Zn1 Ho1 139.55(11) 5_545 1_655 ?
Sb3 Zn1 Ho1 63.4(9) . 1_655 ?
Sb5B Zn1 Ho1 66.57(18) 13_655 1_655 ?
Sb5B Zn1 Ho1 139.63(16) 5_445 1_655 ?
Ho1 Zn1 Ho1 126.9(18) 2 1_655 ?
Sb2 Zn2 Sb2 99.05(12) 10_556 . ?
Sb2 Zn2 Sb4 113.243(14) 10_556 13_455 ?
Sb2 Zn2 Sb4 113.243(14) . 13_455 ?
Sb2 Zn2 Sb4 113.243(14) 10_556 13 ?
Sb2 Zn2 Sb4 113.243(14) . 13 ?
Sb4 Zn2 Sb4 105.12(11) 13_455 13 ?
Sb2 Zn2 Ho1 175.12(10) 10_556 . ?
Sb2 Zn2 Ho1 76.07(2) . . ?
Sb4 Zn2 Ho1 69.28(5) 13_455 . ?
Sb4 Zn2 Ho1 69.28(5) 13 . ?
Sb2 Zn2 Ho1 76.07(2) 10_556 10_556 ?
Sb2 Zn2 Ho1 175.12(10) . 10_556 ?
Sb4 Zn2 Ho1 69.28(5) 13_455 10_556 ?
Sb4 Zn2 Ho1 69.28(5) 13 10_556 ?
Ho1 Zn2 Ho1 108.81(9) . 10_556 ?
Sb2 Sb1 Sb2 86.93(3) 13_455 13 ?
Sb2 Sb1 Sb1 178.23(3) 13_455 13 ?
Sb2 Sb1 Sb1 94.384(15) 13 13 ?
Sb2 Sb1 Sb1 94.384(15) 13_455 13_455 ?
Sb2 Sb1 Sb1 178.23(3) 13 13_455 ?
Sb1 Sb1 Sb1 84.28(3) 13 13_455 ?
Sb2 Sb1 Ho2 62.89(2) 13_455 . ?
Sb2 Sb1 Ho2 62.89(2) 13 . ?
Sb1 Sb1 Ho2 116.70(3) 13 . ?
Sb1 Sb1 Ho2 116.70(3) 13_455 . ?
Sb2 Sb1 Ho1 119.00(3) 13_455 13 ?
Sb2 Sb1 Ho1 67.06(2) 13 13 ?
Sb1 Sb1 Ho1 62.672(19) 13 13 ?
Sb1 Sb1 Ho1 113.20(3) 13_455 13 ?
Ho2 Sb1 Ho1 129.775(17) . 13 ?
Sb2 Sb1 Ho1 67.06(2) 13_455 13_455 ?
Sb2 Sb1 Ho1 119.00(3) 13 13_455 ?
Sb1 Sb1 Ho1 113.20(3) 13 13_455 ?
Sb1 Sb1 Ho1 62.672(19) 13_455 13_455 ?
Ho2 Sb1 Ho1 129.775(17) . 13_455 ?
Ho1 Sb1 Ho1 78.937(18) 13 13_455 ?
Sb2 Sb1 Ho1 117.13(2) 13_455 . ?
Sb2 Sb1 Ho1 117.13(2) 13 . ?
Sb1 Sb1 Ho1 61.20(2) 13 . ?
Sb1 Sb1 Ho1 61.20(2) 13_455 . ?
Ho2 Sb1 Ho1 77.81(2) . . ?
Ho1 Sb1 Ho1 123.875(17) 13 . ?
Ho1 Sb1 Ho1 123.875(17) 13_455 . ?
Zn2 Sb2 Sb1 102.62(5) . 13_455 ?
Zn2 Sb2 Sb1 102.62(5) . 13 ?
Sb1 Sb2 Sb1 86.93(3) 13_455 13 ?
Zn2 Sb2 Ho2 138.31(2) . 13 ?
Sb1 Sb2 Ho2 113.38(3) 13_455 13 ?
Sb1 Sb2 Ho2 60.792(18) 13 13 ?
Zn2 Sb2 Ho2 138.31(2) . 13_455 ?
Sb1 Sb2 Ho2 60.792(18) 13_455 13_455 ?
Sb1 Sb2 Ho2 113.38(3) 13 13_455 ?
Ho2 Sb2 Ho2 80.04(2) 13 13_455 ?
Zn2 Sb2 Ho1 61.26(6) . . ?
Sb1 Sb2 Ho1 59.881(19) 13_455 . ?
Sb1 Sb2 Ho1 59.881(19) 13 . ?
Ho2 Sb2 Ho1 120.53(2) 13 . ?
Ho2 Sb2 Ho1 120.53(2) 13_455 . ?
Zn1 Sb3 Ho2 138.509(14) . . ?
Zn1 Sb3 Ho2 138.509(14) . 1_655 ?
Ho2 Sb3 Ho2 82.98(3) . 1_655 ?
Zn1 Sb3 Ho1 68.344(18) . 1_655 ?
Ho2 Sb3 Ho1 135.516(18) . 1_655 ?
Ho2 Sb3 Ho1 80.759(12) 1_655 1_655 ?
Zn1 Sb3 Ho1 68.344(18) . 2 ?
Ho2 Sb3 Ho1 80.759(12) . 2 ?
Ho2 Sb3 Ho1 135.516(18) 1_655 2 ?
Ho1 Sb3 Ho1 136.69(4) 1_655 2 ?
Zn1 Sb3 Ho1 68.344(18) . 2_655 ?
Ho2 Sb3 Ho1 135.516(18) . 2_655 ?
Ho2 Sb3 Ho1 80.759(12) 1_655 2_655 ?
Ho1 Sb3 Ho1 81.798(18) 1_655 2_655 ?
Ho1 Sb3 Ho1 82.547(17) 2 2_655 ?
Zn1 Sb3 Ho1 68.344(18) . . ?
Ho2 Sb3 Ho1 80.759(12) . . ?
Ho2 Sb3 Ho1 135.516(18) 1_655 . ?
Ho1 Sb3 Ho1 82.547(17) 1_655 . ?
Ho1 Sb3 Ho1 81.798(18) 2 . ?
Ho1 Sb3 Ho1 136.69(4) 2_655 . ?
Zn1 Sb4 Zn1 51(2) 13 5_454 ?
Zn1 Sb4 Zn2 123.3(4) 13 13_455 ?
Zn1 Sb4 Zn2 123.3(4) 5_454 13_455 ?
Zn1 Sb4 Zn2 123.3(4) 13 13 ?
Zn1 Sb4 Zn2 123.3(4) 5_454 13 ?
Zn2 Sb4 Zn2 105.12(11) 13_455 13 ?
Zn1 Sb4 Sb5B 43.5(6) 13 . ?
Zn1 Sb4 Sb5B 43.5(6) 5_454 . ?
Zn2 Sb4 Sb5B 163.98(13) 13_455 . ?
Zn2 Sb4 Sb5B 90.91(13) 13 . ?
Zn1 Sb4 Sb5B 43.5(6) 13 9_565 ?
Zn1 Sb4 Sb5B 43.5(6) 5_454 9_565 ?
Zn2 Sb4 Sb5B 90.91(13) 13_455 9_565 ?
Zn2 Sb4 Sb5B 163.98(13) 13 9_565 ?
Sb5B Sb4 Sb5B 73.1(2) . 9_565 ?
Zn1 Sb4 Sb5A 47.9(5) 13 . ?
Zn1 Sb4 Sb5A 47.9(5) 5_454 . ?
Zn2 Sb4 Sb5A 169.52(6) 13_455 . ?
Zn2 Sb4 Sb5A 85.36(6) 13 . ?
Sb5B Sb4 Sb5A 5.55(12) . . ?
Sb5B Sb4 Sb5A 78.61(12) 9_565 . ?
Zn1 Sb4 Sb5A 47.9(5) 13 1_455 ?
Zn1 Sb4 Sb5A 47.9(5) 5_454 1_455 ?
Zn2 Sb4 Sb5A 85.36(6) 13_455 1_455 ?
Zn2 Sb4 Sb5A 169.52(6) 13 1_455 ?
Sb5B Sb4 Sb5A 78.61(12) . 1_455 ?
Sb5B Sb4 Sb5A 5.55(12) 9_565 1_455 ?
Sb5A Sb4 Sb5A 84.16(3) . 1_455 ?
Zn1 Sb4 Ho1 66.6(8) 13 13 ?
Zn1 Sb4 Ho1 105.5(9) 5_454 13 ?
Zn2 Sb4 Ho1 122.92(3) 13_455 13 ?
Zn2 Sb4 Ho1 62.90(3) 13 13 ?
Sb5B Sb4 Ho1 64.37(6) . 13 ?
Sb5B Sb4 Ho1 108.44(7) 9_565 13 ?
Sb5A Sb4 Ho1 61.623(11) . 13 ?
Sb5A Sb4 Ho1 111.59(2) 1_455 13 ?
Zn1 Sb4 Ho1 105.5(9) 13 6_454 ?
Zn1 Sb4 Ho1 66.6(8) 5_454 6_454 ?
Zn2 Sb4 Ho1 62.90(3) 13_455 6_454 ?
Zn2 Sb4 Ho1 122.92(3) 13 6_454 ?
Sb5B Sb4 Ho1 108.44(7) . 6_454 ?
Sb5B Sb4 Ho1 64.37(6) 9_565 6_454 ?
Sb5A Sb4 Ho1 111.59(2) . 6_454 ?
Sb5A Sb4 Ho1 61.623(11) 1_455 6_454 ?
Ho1 Sb4 Ho1 171.70(4) 13 6_454 ?
Zn1 Sb4 Ho1 105.5(9) 13 6_554 ?
Zn1 Sb4 Ho1 66.6(8) 5_454 6_554 ?
Zn2 Sb4 Ho1 122.92(3) 13_455 6_554 ?
Zn2 Sb4 Ho1 62.90(3) 13 6_554 ?
Sb5B Sb4 Ho1 64.37(6) . 6_554 ?
Sb5B Sb4 Ho1 108.44(7) 9_565 6_554 ?
Sb5A Sb4 Ho1 61.623(11) . 6_554 ?
Sb5A Sb4 Ho1 111.59(2) 1_455 6_554 ?
Ho1 Sb4 Ho1 101.423(14) 13 6_554 ?
Ho1 Sb4 Ho1 77.965(13) 6_454 6_554 ?
Zn1 Sb4 Ho1 66.6(8) 13 13_455 ?
Zn1 Sb4 Ho1 105.5(9) 5_454 13_455 ?
Zn2 Sb4 Ho1 62.90(3) 13_455 13_455 ?
Zn2 Sb4 Ho1 122.92(3) 13 13_455 ?
Sb5B Sb4 Ho1 108.44(7) . 13_455 ?
Sb5B Sb4 Ho1 64.37(6) 9_565 13_455 ?
Sb5A Sb4 Ho1 111.59(2) . 13_455 ?
Sb5A Sb4 Ho1 61.623(11) 1_455 13_455 ?
Ho1 Sb4 Ho1 77.965(13) 13 13_455 ?
Ho1 Sb4 Ho1 101.423(13) 6_454 13_455 ?
Ho1 Sb4 Ho1 171.70(4) 6_554 13_455 ?
Sb5B Sb5A Zn1 27.7(12) 9_665 13_655 ?
Sb5B Sb5A Zn1 152.3(12) 9_665 5_454 ?
Zn1 Sb5A Zn1 180.000(2) 13_655 5_454 ?
Sb5B Sb5A Zn1 152.3(12) 9_665 13 ?
Zn1 Sb5A Zn1 125(2) 13_655 13 ?
Zn1 Sb5A Zn1 55(2) 5_454 13 ?
Sb5B Sb5A Zn1 27.7(12) 9_665 5_554 ?
Zn1 Sb5A Zn1 55(2) 13_655 5_554 ?
Zn1 Sb5A Zn1 125(2) 5_454 5_554 ?
Zn1 Sb5A Zn1 180(2) 13 5_554 ?
Sb5B Sb5A Sb4 47.920(13) 9_665 9_665 ?
Zn1 Sb5A Sb4 53.6(5) 13_655 9_665 ?
Zn1 Sb5A Sb4 126.4(5) 5_454 9_665 ?
Zn1 Sb5A Sb4 126.4(5) 13 9_665 ?
Zn1 Sb5A Sb4 53.6(5) 5_554 9_665 ?
Sb5B Sb5A Sb4 132.080(13) 9_665 . ?
Zn1 Sb5A Sb4 126.4(5) 13_655 . ?
Zn1 Sb5A Sb4 53.6(5) 5_454 . ?
Zn1 Sb5A Sb4 53.6(5) 13 . ?
Zn1 Sb5A Sb4 126.4(5) 5_554 . ?
Sb4 Sb5A Sb4 180.0 9_665 . ?
Sb5B Sb5A Sb4 132.080(13) 9_665 9_565 ?
Zn1 Sb5A Sb4 126.4(5) 13_655 9_565 ?
Zn1 Sb5A Sb4 53.6(5) 5_454 9_565 ?
Zn1 Sb5A Sb4 53.6(5) 13 9_565 ?
Zn1 Sb5A Sb4 126.4(5) 5_554 9_565 ?
Sb4 Sb5A Sb4 84.16(3) 9_665 9_565 ?
Sb4 Sb5A Sb4 95.84(3) . 9_565 ?
Sb5B Sb5A Sb4 47.920(13) 9_665 1_655 ?
Zn1 Sb5A Sb4 53.6(5) 13_655 1_655 ?
Zn1 Sb5A Sb4 126.4(5) 5_454 1_655 ?
Zn1 Sb5A Sb4 126.4(5) 13 1_655 ?
Zn1 Sb5A Sb4 53.6(5) 5_554 1_655 ?
Sb4 Sb5A Sb4 95.84(3) 9_665 1_655 ?
Sb4 Sb5A Sb4 84.16(3) . 1_655 ?
Sb4 Sb5A Sb4 180.0 9_565 1_655 ?
Sb5B Sb5A Ho1 90.0 9_665 14 ?
Zn1 Sb5A Ho1 68.8(9) 13_655 14 ?
Zn1 Sb5A Ho1 111.2(9) 5_454 14 ?
Zn1 Sb5A Ho1 68.8(9) 13 14 ?
Zn1 Sb5A Ho1 111.2(9) 5_554 14 ?
Sb4 Sb5A Ho1 62.223(9) 9_665 14 ?
Sb4 Sb5A Ho1 117.777(9) . 14 ?
Sb4 Sb5A Ho1 62.223(9) 9_565 14 ?
Sb4 Sb5A Ho1 117.777(9) 1_655 14 ?
Sb5B Sb5A Ho1 90.0 9_665 6_554 ?
Zn1 Sb5A Ho1 111.2(9) 13_655 6_554 ?
Zn1 Sb5A Ho1 68.8(9) 5_454 6_554 ?
Zn1 Sb5A Ho1 111.2(9) 13 6_554 ?
Zn1 Sb5A Ho1 68.8(9) 5_554 6_554 ?
Sb4 Sb5A Ho1 117.777(9) 9_665 6_554 ?
Sb4 Sb5A Ho1 62.223(9) . 6_554 ?
Sb4 Sb5A Ho1 117.777(9) 9_565 6_554 ?
Sb4 Sb5A Ho1 62.223(9) 1_655 6_554 ?
Ho1 Sb5A Ho1 180.000(15) 14 6_554 ?
Sb5B Sb5A Ho1 90.0 9_665 5_554 ?
Zn1 Sb5A Ho1 111.2(9) 13_655 5_554 ?
Zn1 Sb5A Ho1 68.8(9) 5_454 5_554 ?
Zn1 Sb5A Ho1 111.2(9) 13 5_554 ?
Zn1 Sb5A Ho1 68.8(9) 5_554 5_554 ?
Sb4 Sb5A Ho1 62.223(9) 9_665 5_554 ?
Sb4 Sb5A Ho1 117.777(9) . 5_554 ?
Sb4 Sb5A Ho1 62.223(9) 9_565 5_554 ?
Sb4 Sb5A Ho1 117.777(9) 1_655 5_554 ?
Ho1 Sb5A Ho1 102.211(18) 14 5_554 ?
Ho1 Sb5A Ho1 77.789(18) 6_554 5_554 ?
Sb5B Sb5B Zn1 147.3(14) 9_665 5_454 ?
Sb5B Sb5B Zn1 147.3(14) 9_665 13 ?
Zn1 Sb5B Zn1 65(3) 5_454 13 ?
Sb5B Sb5B Zn1 24.0(11) 9_665 13_655 ?
Zn1 Sb5B Zn1 171.4(3) 5_454 13_655 ?
Zn1 Sb5B Zn1 123(2) 13 13_655 ?
Sb5B Sb5B Zn1 24.0(11) 9_665 5_554 ?
Zn1 Sb5B Zn1 123(2) 5_454 5_554 ?
Zn1 Sb5B Zn1 171.4(3) 13 5_554 ?
Zn1 Sb5B Zn1 48(2) 13_655 5_554 ?
Sb5B Sb5B Sb4 126.53(12) 9_665 . ?
Zn1 Sb5B Sb4 59.9(5) 5_454 . ?
Zn1 Sb5B Sb4 59.9(5) 13 . ?
Zn1 Sb5B Sb4 122.9(3) 13_655 . ?
Zn1 Sb5B Sb4 122.9(3) 5_554 . ?
Sb5B Sb5B Sb4 126.53(12) 9_665 9_565 ?
Zn1 Sb5B Sb4 59.9(5) 5_454 9_565 ?
Zn1 Sb5B Sb4 59.9(5) 13 9_565 ?
Zn1 Sb5B Sb4 122.9(3) 13_655 9_565 ?
Zn1 Sb5B Sb4 122.9(3) 5_554 9_565 ?
Sb4 Sb5B Sb4 106.9(2) . 9_565 ?
Sb5B Sb5B Ho1 83.52(13) 9_665 14 ?
Zn1 Sb5B Ho1 120.8(10) 5_454 14 ?
Zn1 Sb5B Ho1 71.2(10) 13 14 ?
Zn1 Sb5B Ho1 65.3(8) 13_655 14 ?
Zn1 Sb5B Ho1 102.2(9) 5_554 14 ?
Sb4 Sb5B Ho1 124.64(12) . 14 ?
Sb4 Sb5B Ho1 64.27(3) 9_565 14 ?
Sb5B Sb5B Ho1 83.52(13) 9_665 6_554 ?
Zn1 Sb5B Ho1 71.2(10) 5_454 6_554 ?
Zn1 Sb5B Ho1 120.8(10) 13 6_554 ?
Zn1 Sb5B Ho1 102.2(9) 13_655 6_554 ?
Zn1 Sb5B Ho1 65.3(8) 5_554 6_554 ?
Sb4 Sb5B Ho1 64.27(3) . 6_554 ?
Sb4 Sb5B Ho1 124.64(12) 9_565 6_554 ?
Ho1 Sb5B Ho1 167.0(3) 14 6_554 ?
Sb5B Sb5B Ho1 83.52(13) 9_665 13 ?
Zn1 Sb5B Ho1 120.8(10) 5_454 13 ?
Zn1 Sb5B Ho1 71.2(10) 13 13 ?
Zn1 Sb5B Ho1 65.3(8) 13_655 13 ?
Zn1 Sb5B Ho1 102.2(9) 5_554 13 ?
Sb4 Sb5B Ho1 64.27(3) . 13 ?
Sb4 Sb5B Ho1 124.64(12) 9_565 13 ?
Ho1 Sb5B Ho1 77.20(3) 14 13 ?
Ho1 Sb5B Ho1 101.31(4) 6_554 13 ?
Sb5B Sb5B Ho1 83.52(13) 9_665 5_554 ?
Zn1 Sb5B Ho1 71.2(10) 5_454 5_554 ?
Zn1 Sb5B Ho1 120.8(10) 13 5_554 ?
Zn1 Sb5B Ho1 102.2(9) 13_655 5_554 ?
Zn1 Sb5B Ho1 65.3(8) 5_554 5_554 ?
Sb4 Sb5B Ho1 124.64(12) . 5_554 ?
Sb4 Sb5B Ho1 64.27(3) 9_565 5_554 ?
Ho1 Sb5B Ho1 101.31(4) 14 5_554 ?
Ho1 Sb5B Ho1 77.20(3) 6_554 5_554 ?
Ho1 Sb5B Ho1 167.0(3) 13 5_554 ?
Ho2 Sb6 Ho2 180.0 9 . ?

loop_
_geom_bond_atom_site_label_1
_geom_bond_atom_site_label_2
_geom_bond_distance
_geom_bond_site_symmetry_2
_geom_bond_publ_flag
Ho1 Zn2 3.1055(18) . ?
Ho1 Sb3 3.1115(5) 1_455 ?
Ho1 Sb3 3.1115(5) . ?
Ho1 Sb1 3.2290(6) 13 ?
Ho1 Sb1 3.2290(6) 13_455 ?
Ho1 Zn1 3.23(3) 1_455 ?
Ho1 Zn1 3.23(3) . ?
Ho1 Sb5A 3.2445(5) 5_445 ?
Ho1 Sb4 3.2627(4) 13 ?
Ho1 Sb4 3.2627(4) 13_455 ?
Ho1 Sb5B 3.2653(10) 13 ?
Ho1 Sb5B 3.2653(10) 5_445 ?
Ho2 Sb3 3.0981(9) . ?
Ho2 Sb3 3.0981(9) 1_455 ?
Ho2 Sb1 3.1297(7) . ?
Ho2 Sb1 3.1297(7) 2 ?
Ho2 Sb2 3.1918(8) 14_445 ?
Ho2 Sb2 3.1918(8) 13 ?
Ho2 Sb2 3.1918(8) 14_545 ?
Ho2 Sb2 3.1918(8) 13_455 ?
Ho2 Sb6 3.2871(8) . ?
Zn1 Sb5B 2.00(3) 5_545 ?
Zn1 Sb5B 2.00(3) 13 ?
Zn1 Zn1 2.16(11) 9_656 ?
Zn1 Sb5A 2.32(3) 5_545 ?
Zn1 Sb5A 2.32(3) 5_445 ?
Zn1 Sb4 2.52(2) 13 ?
Zn1 Sb4 2.52(2) 5_545 ?
Zn1 Sb3 2.59(6) . ?
Zn1 Sb5B 2.65(2) 13_655 ?
Zn1 Sb5B 2.65(2) 5_445 ?
Zn1 Ho1 3.23(3) 2 ?
Zn1 Ho1 3.23(3) 1_655 ?
Zn2 Sb2 2.400(2) 10_556 ?
Zn2 Sb2 2.400(2) . ?
Zn2 Sb4 2.585(2) 13_455 ?
Zn2 Sb4 2.585(2) 13 ?
Zn2 Ho1 3.1055(18) 10_556 ?
Sb1 Sb2 2.9837(8) 13_455 ?
Sb1 Sb2 2.9837(8) 13 ?
Sb1 Sb1 3.0592(10) 13 ?
Sb1 Sb1 3.0592(10) 13_455 ?
Sb1 Ho1 3.2290(6) 13 ?
Sb1 Ho1 3.2290(6) 13_455 ?
Sb2 Sb1 2.9837(8) 13_455 ?
Sb2 Sb1 2.9837(8) 13 ?
Sb2 Ho2 3.1918(8) 13 ?
Sb2 Ho2 3.1918(8) 13_455 ?
Sb3 Ho2 3.0981(9) 1_655 ?
Sb3 Ho1 3.1115(5) 1_655 ?
Sb3 Ho1 3.1115(5) 2 ?
Sb3 Ho1 3.1115(5) 2_655 ?
Sb4 Zn1 2.52(2) 13 ?
Sb4 Zn1 2.52(2) 5_454 ?
Sb4 Zn2 2.585(2) 13_455 ?
Sb4 Zn2 2.585(2) 13 ?
Sb4 Sb5B 2.829(4) . ?
Sb4 Sb5B 2.829(4) 9_565 ?
Sb4 Sb5A 3.0627(8) . ?
Sb4 Sb5A 3.0627(8) 1_455 ?
Sb4 Ho1 3.2627(4) 13 ?
Sb4 Ho1 3.2627(4) 6_454 ?
Sb4 Ho1 3.2627(4) 6_554 ?
Sb4 Ho1 3.2627(4) 13_455 ?
Sb5A Sb5B 0.368(7) 9_665 ?
Sb5A Zn1 2.32(3) 13_655 ?
Sb5A Zn1 2.32(3) 5_454 ?
Sb5A Zn1 2.32(3) 13 ?
Sb5A Zn1 2.32(3) 5_554 ?
Sb5A Sb4 3.0627(8) 9_665 ?
Sb5A Sb4 3.0627(8) 9_565 ?
Sb5A Sb4 3.0627(8) 1_655 ?
Sb5A Ho1 3.2445(5) 14 ?
Sb5A Ho1 3.2445(5) 6_554 ?
Sb5A Ho1 3.2445(5) 5_554 ?
Sb5B Sb5B 0.737(15) 9_665 ?
Sb5B Zn1 2.00(3) 5_454 ?
Sb5B Zn1 2.00(3) 13 ?
Sb5B Zn1 2.65(2) 13_655 ?
Sb5B Zn1 2.65(2) 5_554 ?
Sb5B Sb4 2.829(4) 9_565 ?
Sb5B Ho1 3.2653(10) 14 ?
Sb5B Ho1 3.2653(10) 6_554 ?
Sb5B Ho1 3.2653(10) 13 ?
Sb5B Ho1 3.2653(10) 5_554 ?
Sb6 Ho2 3.2871(8) 9 ?
